data_7216328
loop_
_publ_author_name
'Hu, Chunhua'
'Li, Qi'
'Englert, Ulli'

_publ_section_title
;
 Structural trends in one and two dimensional coordination polymers of
 cadmium(ii) with halide bridges and pyridine-type ligands
;
_journal_issue 94
_journal_name_full CrystEngComm
_journal_page_first 519
_journal_paper_doi 10.1039/b314522k
_journal_volume 5
_journal_year 2003
_chemical_formula_sum 'C12 H14 Cd I2 N2'
_chemical_formula_weight 552.45
_chemical_name_common
;(bis(iodo)-bis(3-methylpyridine)-cadmium(ii)) (Compound 12,
120K dataset, 12b)
;
_chemical_name_systematic
;
[bis(iodo)-bis(3-methylpyridine)-cadmium(ii)] (Compound 12, 120K dataset, 12b)
;
_space_group_IT_number 14
_symmetry_cell_setting monoclinic
_symmetry_space_group_name_Hall '-P 2yn'
_symmetry_space_group_name_H-M 'P 1 21/n 1'
_atom_sites_solution_hydrogens geom
_atom_sites_solution_primary direct
_atom_sites_solution_secondary difmap
_audit_creation_date 30-OCT-03
_audit_creation_method SHELXTL
_audit_update_record ' ?'
_cell_angle_alpha 90.00
_cell_angle_beta 100.122(3)
_cell_angle_gamma 90.00
_cell_formula_units_Z 4
_cell_length_a 9.5708(15)
_cell_length_b 15.222(2)
_cell_length_c 11.3480(18)
_cell_measurement_reflns_used 12895
_cell_measurement_temperature 120(2)
_cell_measurement_theta_max 28.31
_cell_measurement_theta_min 2.26
_cell_volume 1627.5(4)
_computing_cell_refinement 'SMART (Bruker, 2001)'
_computing_data_collection 'SMART (Bruker, 2001)'
_computing_data_reduction 'SAINT+ (Bruker, 1999)'
_computing_molecular_graphics 'PLATON (Spek, 2003)'
_computing_publication_material 'SHELXTL (Sheldrick, 1998)'
_computing_structure_refinement 'SHELXTL (Sheldrick, 1998)'
_computing_structure_solution 'SHELXTL (Sheldrick, 1998)'
_diffrn_ambient_temperature 120(2)
_diffrn_measured_fraction_theta_full 1.000
_diffrn_measured_fraction_theta_max 1.000
_diffrn_measurement_device_type 'Bruker SMART APEX CCD diffractometer'
_diffrn_measurement_method 'omega scans'
_diffrn_radiation_monochromator graphite
_diffrn_radiation_source 'fine-focus sealed tube'
_diffrn_radiation_type MoK\a
_diffrn_radiation_wavelength 0.71073
_diffrn_reflns_av_R_equivalents 0.0247
_diffrn_reflns_av_sigmaI/netI 0.0260
_diffrn_reflns_limit_h_max 10
_diffrn_reflns_limit_h_min -12
_diffrn_reflns_limit_k_max 18
_diffrn_reflns_limit_k_min -20
_diffrn_reflns_limit_l_max 15
_diffrn_reflns_limit_l_min -14
_diffrn_reflns_number 12895
_diffrn_reflns_theta_full 28.31
_diffrn_reflns_theta_max 28.31
_diffrn_reflns_theta_min 2.26
_diffrn_standards_decay_% 0
_exptl_absorpt_coefficient_mu 5.119
_exptl_absorpt_correction_T_max 1.000000
_exptl_absorpt_correction_T_min 0.778347
_exptl_absorpt_correction_type empirical
_exptl_absorpt_process_details 'SADABS (1996)'
_exptl_crystal_colour colourless
_exptl_crystal_density_diffrn 2.255
_exptl_crystal_density_method 'not measured'
_exptl_crystal_description polygon
_exptl_crystal_F_000 1016
_exptl_crystal_size_max 0.30
_exptl_crystal_size_mid 0.26
_exptl_crystal_size_min 0.23
_refine_diff_density_max 0.566
_refine_diff_density_min -0.776
_refine_diff_density_rms 0.105
_refine_ls_extinction_method none
_refine_ls_goodness_of_fit_ref 1.065
_refine_ls_hydrogen_treatment constr
_refine_ls_matrix_type full
_refine_ls_number_parameters 156
_refine_ls_number_reflns 4049
_refine_ls_number_restraints 0
_refine_ls_restrained_S_all 1.065
_refine_ls_R_factor_all 0.0261
_refine_ls_R_factor_gt 0.0222
_refine_ls_shift/su_max 0.002
_refine_ls_shift/su_mean 0.000
_refine_ls_structure_factor_coef Fsqd
_refine_ls_weighting_details 'calc w=1/[\s^2^(Fo^2^)+(0.0239P)^2^+0.2765P] where P=(Fo^2^+2Fc^2^)/3'
_refine_ls_weighting_scheme calc
_refine_ls_wR_factor_gt 0.0506
_refine_ls_wR_factor_ref 0.0521
_reflns_number_gt 3659
_reflns_number_total 4049
_reflns_threshold_expression >2sigma(I)
_cod_data_source_file b314522k.txt
_cod_data_source_block hc248
_cod_original_sg_symbol_H-M P21/n
_cod_database_code 7216328

loop_
_symmetry_equiv_pos_as_xyz
'x, y, z'
'-x+1/2, y+1/2, -z+1/2'
'-x, -y, -z'
'x-1/2, -y-1/2, z-1/2'

loop_
_atom_site_label
_atom_site_type_symbol
_atom_site_fract_x
_atom_site_fract_y
_atom_site_fract_z
_atom_site_U_iso_or_equiv
_atom_site_adp_type
_atom_site_occupancy
_atom_site_symmetry_multiplicity
_atom_site_calc_flag
_atom_site_refinement_flags
Cd Cd 0.16875(2) 0.025595(12) 0.737451(16) 0.02072(5) Uani 1 1 d .
I1 I 0.10804(2) -0.139054(12) 0.799476(18) 0.03175(6) Uani 1 1 d .
I2 I 0.26262(2) 0.084293(14) 0.541914(17) 0.03195(6) Uani 1 1 d .
N11 N -0.0288(2) 0.10750(14) 0.7434(2) 0.0219(5) Uani 1 1 d .
N21 N 0.3152(2) 0.07915(14) 0.9021(2) 0.0217(5) Uani 1 1 d .
C12 C -0.1176(3) 0.12513(18) 0.6410(3) 0.0242(6) Uani 1 1 d .
H12 H -0.0948 0.1025 0.5658 0.031 Uiso 1 1 calc R
C13 C -0.2403(3) 0.17398(19) 0.6371(3) 0.0297(6) Uani 1 1 d .
C14 C -0.2690(4) 0.2062(2) 0.7439(3) 0.0375(7) Uani 1 1 d .
H14 H -0.3541 0.2418 0.7445 0.049 Uiso 1 1 calc R
C15 C -0.1786(4) 0.1885(2) 0.8501(3) 0.0375(7) Uani 1 1 d .
H15 H -0.1981 0.2116 0.9261 0.049 Uiso 1 1 calc R
C16 C -0.0604(3) 0.13767(19) 0.8465(3) 0.0284(6) Uani 1 1 d .
H16 H 0.0026 0.1231 0.9217 0.037 Uiso 1 1 calc R
C17 C -0.3361(3) 0.1902(2) 0.5188(3) 0.0429(8) Uani 1 1 d .
H17A H -0.3487 0.2536 0.5060 0.056 Uiso 1 1 calc R
H17B H -0.4286 0.1627 0.5194 0.056 Uiso 1 1 calc R
H17C H -0.2933 0.1648 0.4542 0.056 Uiso 1 1 calc R
C22 C 0.3105(3) 0.04756(18) 1.0118(2) 0.0240(6) Uani 1 1 d .
H22 H 0.2473 -0.0020 1.0191 0.031 Uiso 1 1 calc R
C23 C 0.3909(3) 0.08165(19) 1.1153(3) 0.0280(6) Uani 1 1 d .
C24 C 0.4806(3) 0.1513(2) 1.1017(3) 0.0305(7) Uani 1 1 d .
H24 H 0.5396 0.1774 1.1723 0.040 Uiso 1 1 calc R
C25 C 0.4868(3) 0.1838(2) 0.9894(3) 0.0316(6) Uani 1 1 d .
H25 H 0.5507 0.2325 0.9795 0.041 Uiso 1 1 calc R
C26 C 0.4020(3) 0.14682(19) 0.8912(3) 0.0281(6) Uani 1 1 d .
H26 H 0.4052 0.1705 0.8114 0.037 Uiso 1 1 calc R
C27 C 0.3789(4) 0.0451(2) 1.2359(3) 0.0430(8) Uani 1 1 d .
H27A H 0.4698 0.0519 1.2903 0.056 Uiso 1 1 calc R
H27B H 0.3541 -0.0173 1.2281 0.056 Uiso 1 1 calc R
H27C H 0.3049 0.0769 1.2681 0.056 Uiso 1 1 calc R

loop_
_atom_site_aniso_label
_atom_site_aniso_U_11
_atom_site_aniso_U_22
_atom_site_aniso_U_33
_atom_site_aniso_U_23
_atom_site_aniso_U_13
_atom_site_aniso_U_12
Cd 0.02115(10) 0.02125(10) 0.01979(10) 0.00014(7) 0.00369(7) 0.00111(7)
I1 0.03329(12) 0.02269(10) 0.03700(11) 0.00150(7) -0.00008(8) -0.00793(8)
I2 0.03867(12) 0.03500(11) 0.02470(10) 0.00313(7) 0.01249(8) -0.00173(8)
N11 0.0215(12) 0.0200(11) 0.0241(11) -0.0013(9) 0.0038(9) 0.0016(9)
N21 0.0210(11) 0.0211(11) 0.0225(11) -0.0002(9) 0.0024(9) -0.0003(9)
C12 0.0226(14) 0.0241(13) 0.0261(14) 0.0015(11) 0.0043(11) -0.0012(11)
C13 0.0226(14) 0.0262(14) 0.0403(17) 0.0103(12) 0.0054(12) -0.0002(12)
C14 0.0319(17) 0.0346(17) 0.050(2) 0.0091(14) 0.0172(14) 0.0121(14)
C15 0.0363(18) 0.0412(18) 0.0378(17) -0.0076(14) 0.0140(14) 0.0068(15)
C16 0.0264(15) 0.0298(15) 0.0290(15) -0.0031(11) 0.0050(12) 0.0021(12)
C17 0.0275(17) 0.051(2) 0.048(2) 0.0198(17) 0.0008(15) 0.0080(15)
C22 0.0259(14) 0.0218(13) 0.0243(13) 0.0013(10) 0.0047(11) -0.0008(11)
C23 0.0287(15) 0.0313(15) 0.0235(14) -0.0019(11) 0.0033(11) 0.0062(12)
C24 0.0223(15) 0.0372(17) 0.0301(15) -0.0124(12) -0.0006(12) 0.0027(12)
C25 0.0284(16) 0.0279(15) 0.0398(17) -0.0086(12) 0.0095(13) -0.0070(12)
C26 0.0291(15) 0.0261(14) 0.0305(15) 0.0015(11) 0.0089(12) -0.0031(12)
C27 0.054(2) 0.050(2) 0.0245(16) 0.0030(14) 0.0067(15) 0.0012(17)

loop_
_atom_type_symbol
_atom_type_description
_atom_type_scat_dispersion_real
_atom_type_scat_dispersion_imag
_atom_type_scat_source
C C 0.0033 0.0016 'International Tables Vol C Tables 4.2.6.8 and 6.1.1.4'
H H 0.0000 0.0000 'International Tables Vol C Tables 4.2.6.8 and 6.1.1.4'
N N 0.0061 0.0033 'International Tables Vol C Tables 4.2.6.8 and 6.1.1.4'
Cd Cd -0.8075 1.2024 'International Tables Vol C Tables 4.2.6.8 and 6.1.1.4'
I I -0.4742 1.8119 'International Tables Vol C Tables 4.2.6.8 and 6.1.1.4'

loop_
_geom_angle_atom_site_label_1
_geom_angle_atom_site_label_2
_geom_angle_atom_site_label_3
_geom_angle
N11 Cd N21 100.02(8)
N11 Cd I2 104.01(6)
N21 Cd I2 108.13(6)
N11 Cd I1 106.47(6)
N21 Cd I1 104.37(6)
I2 Cd I1 130.047(10)
C16 N11 C12 118.8(2)
C16 N11 Cd 121.96(18)
C12 N11 Cd 119.19(18)
C22 N21 C26 118.8(2)
C22 N21 Cd 121.08(18)
C26 N21 Cd 120.00(19)
N11 C12 C13 122.7(3)
N11 C12 H12 118.6
C13 C12 H12 118.6
C14 C13 C12 117.5(3)
C14 C13 C17 122.8(3)
C12 C13 C17 119.8(3)
C13 C14 C15 120.5(3)
C13 C14 H14 119.8
C15 C14 H14 119.8
C16 C15 C14 118.4(3)
C16 C15 H15 120.8
C14 C15 H15 120.8
N11 C16 C15 122.0(3)
N11 C16 H16 119.0
C15 C16 H16 119.0
C13 C17 H17A 109.5
C13 C17 H17B 109.5
H17A C17 H17B 109.5
C13 C17 H17C 109.5
H17A C17 H17C 109.5
H17B C17 H17C 109.5
N21 C22 C23 123.2(3)
N21 C22 H22 118.4
C23 C22 H22 118.4
C22 C23 C24 116.9(3)
C22 C23 C27 120.9(3)
C24 C23 C27 122.1(3)
C25 C24 C23 120.3(3)
C25 C24 H24 119.9
C23 C24 H24 119.9
C26 C25 C24 119.1(3)
C26 C25 H25 120.5
C24 C25 H25 120.5
N21 C26 C25 121.7(3)
N21 C26 H26 119.2
C25 C26 H26 119.2
C23 C27 H27A 109.5
C23 C27 H27B 109.5
H27A C27 H27B 109.5
C23 C27 H27C 109.5
H27A C27 H27C 109.5
H27B C27 H27C 109.5

loop_
_geom_bond_atom_site_label_1
_geom_bond_atom_site_label_2
_geom_bond_distance
Cd N11 2.275(2)
Cd N21 2.280(2)
Cd I2 2.6888(4)
Cd I1 2.6941(5)
N11 C16 1.340(4)
N11 C12 1.341(3)
N21 C22 1.342(3)
N21 C26 1.343(4)
C12 C13 1.384(4)
C12 H12 0.9800
C13 C14 1.379(5)
C13 C17 1.506(4)
C14 C15 1.380(5)
C14 H14 0.9800
C15 C16 1.377(4)
C15 H15 0.9800
C16 H16 0.9800
C17 H17A 0.9801
C17 H17B 0.9801
C17 H17C 0.9801
C22 C23 1.387(4)
C22 H22 0.9800
C23 C24 1.390(4)
C23 C27 1.500(4)
C24 C25 1.378(4)
C24 H24 0.9800
C25 C26 1.378(4)
C25 H25 0.9800
C26 H26 0.9800
C27 H27A 0.9801
C27 H27B 0.9801
C27 H27C 0.9801
